data_1566405
loop_
_publ_author_name
'Wu, Mingyue'
'Han, Zhaobin'
'Ni, Huanzhen'
'Wang, Nengzhong'
'Ding, Kuiling'
'Lu, Yixin'

_publ_section_title
;
 Phosphine-catalyzed divergent domino processes between \g-substituted
 allenoates and carbonyl-activated alkenes
;
_journal_name_full 'Chemical Science'
_journal_paper_doi 10.1039/D1SC06364B
_journal_year 2022
_chemical_absolute_configuration ad
_chemical_formula_sum 'C38 H34 O8'
_chemical_formula_weight 618.65
_space_group_crystal_system orthorhombic
_space_group_IT_number 18
_space_group_name_Hall 'P 2 2ab'
_space_group_name_H-M_alt 'P 21 21 2'
_atom_sites_solution_hydrogens geom
_atom_sites_solution_primary Dual-space
_audit_creation_method SHELXL-2016/6
_audit_update_record
;
2020-08-19 deposited with the CCDC.	2022-02-23 downloaded from the CCDC.
;
_cell_angle_alpha 90
_cell_angle_beta 90
_cell_angle_gamma 90
_cell_formula_units_Z 4
_cell_length_a 15.0488(7)
_cell_length_b 25.2228(12)
_cell_length_c 8.6864(4)
_cell_measurement_reflns_used 9942
_cell_measurement_temperature 100(2)
_cell_measurement_theta_max 70.06
_cell_measurement_theta_min 5.26
_cell_volume 3297.1(3)
_computing_cell_refinement 'APEX3 v2016.1-0 (Bruker AXS)'
_computing_data_collection 'APEX3 (Bruker AXS)'
_computing_data_reduction 'SAINT V8.32B (Bruker AXS Inc., 2014)'
_computing_molecular_graphics 'Bruker SHELXTL'
_computing_publication_material 'Bruker SHELXTL'
_computing_structure_refinement 'SHELXL--2014 (Sheldrick 2014)'
_computing_structure_solution 'SHELXT--(Sheldrick 2015)'
_diffrn_ambient_temperature 100(2)
_diffrn_measured_fraction_theta_full 0.999
_diffrn_measured_fraction_theta_max 0.999
_diffrn_measurement_device_type 'Bruker D8 Venture'
_diffrn_measurement_method '\f and \w scans'
_diffrn_radiation_type CuK\a
_diffrn_radiation_wavelength 1.54178
_diffrn_reflns_av_R_equivalents 0.0261
_diffrn_reflns_av_unetI/netI 0.0109
_diffrn_reflns_Laue_measured_fraction_full 0.999
_diffrn_reflns_Laue_measured_fraction_max 0.999
_diffrn_reflns_limit_h_max 18
_diffrn_reflns_limit_h_min -18
_diffrn_reflns_limit_k_max 30
_diffrn_reflns_limit_k_min -30
_diffrn_reflns_limit_l_max 10
_diffrn_reflns_limit_l_min -10
_diffrn_reflns_number 130141
_diffrn_reflns_point_group_measured_fraction_full 0.999
_diffrn_reflns_point_group_measured_fraction_max 0.999
_diffrn_reflns_theta_full 67.679
_diffrn_reflns_theta_max 70.100
_diffrn_reflns_theta_min 3.420
_exptl_absorpt_coefficient_mu 0.712
_exptl_absorpt_correction_T_max 0.7533
_exptl_absorpt_correction_T_min 0.7199
_exptl_absorpt_correction_type multi-scan
_exptl_absorpt_process_details 'Sadabs, (Sheldrick 2012)'
_exptl_crystal_colour Colourless
_exptl_crystal_density_diffrn 1.246
_exptl_crystal_density_meas ?
_exptl_crystal_density_method 'Not Measured'
_exptl_crystal_description Block
_exptl_crystal_F_000 1304
_exptl_crystal_size_max 0.426
_exptl_crystal_size_mid 0.403
_exptl_crystal_size_min 0.282
_refine_diff_density_max 0.141
_refine_diff_density_min -0.215
_refine_diff_density_rms 0.049
_refine_ls_abs_structure_details
; 
 Flack x determined using 2719 quotients [(I+)-(I-)]/[(I+)+(I-)] 
 (Parsons, Flack and Wagner, Acta Cryst. B69 (2013) 249-259). 
;
_refine_ls_abs_structure_Flack 0.032(13)
_refine_ls_extinction_method none
_refine_ls_goodness_of_fit_ref 1.062
_refine_ls_hydrogen_treatment constr
_refine_ls_matrix_type full
_refine_ls_number_parameters 418
_refine_ls_number_reflns 6280
_refine_ls_number_restraints 0
_refine_ls_restrained_S_all 1.062
_refine_ls_R_factor_all 0.0271
_refine_ls_R_factor_gt 0.0271
_refine_ls_shift/su_max 0.001
_refine_ls_shift/su_mean 0.000
_refine_ls_structure_factor_coef Fsqd
_refine_ls_weighting_details 'w=1/[\s^2^(Fo^2^)+(0.0405P)^2^+0.6802P] where P=(Fo^2^+2Fc^2^)/3'
_refine_ls_weighting_scheme calc
_refine_ls_wR_factor_gt 0.0710
_refine_ls_wR_factor_ref 0.0710
_reflns_Friedel_coverage 0.766
_reflns_Friedel_fraction_full 0.999
_reflns_Friedel_fraction_max 0.998
_reflns_number_gt 6280
_reflns_number_total 6280
_reflns_threshold_expression 'I > 2\s(I)'
_cod_data_source_file d1sc06364b2.cif
_cod_data_source_block K206
_cod_depositor_comments
;
The following automatic conversions were performed:

data item '_exptl_absorpt_correction_type' value 'Multi-scan' was
changed to 'multi-scan' in accordance with the
/home/data/users/saulius/crontab/automatic-downloads/rss-feeds/RSC/lib/dictionaries/cif_core.dic
dictionary named 'cif_core.dic' version 2.4.2 last updated on
2011-04-26.

data item '_exptl_crystal_density_meas' value 'Not Measured' was
changed to '?' -- the value is perceived as not measured.

Automatic conversion script
Id: cif_fix_values 7556 2019-12-06 15:28:31Z antanas 
;
_cod_database_code 1566405
_shelx_shelxl_version_number 2016/6
_shelx_space_group_comment
; 
The symmetry employed for this shelxl refinement is uniquely defined 
by the following loop, which should always be used as a source of 
symmetry information in preference to the above space-group names. 
They are only intended as comments. 
;
_computing_bruker_data_scaling 'SADABS V2012/1 (Bruker AXS Inc.)'

loop_
_space_group_symop_operation_xyz
'x, y, z'
'-x, -y, z'
'-x+1/2, y+1/2, -z'
'x+1/2, -y+1/2, -z'

loop_
_atom_site_label
_atom_site_type_symbol
_atom_site_fract_x
_atom_site_fract_y
_atom_site_fract_z
_atom_site_U_iso_or_equiv
_atom_site_adp_type
_atom_site_occupancy
_atom_site_site_symmetry_order
_atom_site_calc_flag
_atom_site_refinement_flags_posn
_atom_site_refinement_flags_adp
_atom_site_refinement_flags_occupancy
_atom_site_disorder_assembly
_atom_site_disorder_group
O1 O 0.42465(9) 0.37293(5) 0.19670(16) 0.0323(3) Uani 1 1 d . . . . .
O2 O 0.48835(10) 0.43868(6) 0.06071(16) 0.0416(4) Uani 1 1 d . . . . .
O3 O 0.67086(8) 0.38104(5) 0.17488(15) 0.0284(3) Uani 1 1 d . . . . .
O4 O 0.68084(9) 0.46711(5) 0.23808(16) 0.0327(3) Uani 1 1 d . . . . .
O5 O 0.41841(8) 0.43025(4) 0.52658(14) 0.0250(3) Uani 1 1 d . . . . .
O6 O 0.31012(8) 0.21589(5) 0.84805(15) 0.0303(3) Uani 1 1 d . . . . .
O7 O 0.87893(8) 0.48341(4) 0.86271(15) 0.0250(3) Uani 1 1 d . . . . .
O8 O 0.84351(7) 0.56957(4) 0.82370(13) 0.0194(2) Uani 1 1 d . . . . .
C1 C 0.47901(11) 0.40754(7) 0.1833(2) 0.0247(3) Uani 1 1 d . . . . .
C2 C 0.42547(19) 0.42982(14) -0.0629(3) 0.0670(9) Uani 1 1 d . . . . .
H2A H 0.442549 0.451083 -0.152570 0.100 Uiso 1 1 calc R U . . .
H2B H 0.365864 0.440198 -0.028905 0.100 Uiso 1 1 calc R U . . .
H2C H 0.425455 0.392175 -0.090870 0.100 Uiso 1 1 calc R U . . .
C3 C 0.63958(11) 0.42073(6) 0.22978(18) 0.0204(3) Uani 1 1 d . . . . .
C4 C 0.77304(17) 0.46586(9) 0.1893(4) 0.0629(8) Uani 1 1 d . . . . .
H4A H 0.776409 0.453926 0.082134 0.094 Uiso 1 1 calc R U . . .
H4B H 0.806389 0.441341 0.255076 0.094 Uiso 1 1 calc R U . . .
H4C H 0.798600 0.501476 0.197896 0.094 Uiso 1 1 calc R U . . .
C5 C 0.54826(10) 0.42238(6) 0.30345(18) 0.0187(3) Uani 1 1 d . . . . .
H5 H 0.536129 0.459041 0.341946 0.022 Uiso 1 1 calc R U . . .
C6 C 0.54682(10) 0.38349(6) 0.43910(17) 0.0170(3) Uani 1 1 d . . . . .
H6 H 0.553258 0.346720 0.397554 0.020 Uiso 1 1 calc R U . . .
C7 C 0.45649(10) 0.38746(6) 0.52226(18) 0.0188(3) Uani 1 1 d . . . . .
C8 C 0.41995(10) 0.34035(6) 0.60053(19) 0.0193(3) Uani 1 1 d . . . . .
C9 C 0.33604(11) 0.34365(7) 0.6706(2) 0.0240(3) Uani 1 1 d . . . . .
H9 H 0.302833 0.375550 0.662359 0.029 Uiso 1 1 calc R U . . .
C10 C 0.30111(11) 0.30169(7) 0.7508(2) 0.0271(4) Uani 1 1 d . . . . .
H10 H 0.243907 0.304597 0.796277 0.033 Uiso 1 1 calc R U . . .
C11 C 0.34957(11) 0.25459(7) 0.76579(19) 0.0231(3) Uani 1 1 d . . . . .
C12 C 0.43211(10) 0.24984(6) 0.6950(2) 0.0227(3) Uani 1 1 d . . . . .
H12 H 0.464990 0.217808 0.703214 0.027 Uiso 1 1 calc R U . . .
C13 C 0.46590(10) 0.29232(6) 0.61239(19) 0.0209(3) Uani 1 1 d . . . . .
H13 H 0.521750 0.288718 0.562506 0.025 Uiso 1 1 calc R U . . .
C14 C 0.36052(12) 0.16884(8) 0.8772(2) 0.0320(4) Uani 1 1 d . . . . .
H14A H 0.372180 0.150508 0.779827 0.048 Uiso 1 1 calc R U . . .
H14B H 0.326853 0.145434 0.945834 0.048 Uiso 1 1 calc R U . . .
H14C H 0.417033 0.178358 0.925993 0.048 Uiso 1 1 calc R U . . .
C15 C 0.62192(10) 0.39329(6) 0.55456(17) 0.0170(3) Uani 1 1 d . . . . .
C16 C 0.66150(10) 0.34546(6) 0.62722(18) 0.0179(3) Uani 1 1 d . . . . .
C17 C 0.69611(11) 0.30413(6) 0.53801(19) 0.0211(3) Uani 1 1 d . . . . .
H17 H 0.697669 0.307218 0.429047 0.025 Uiso 1 1 calc R U . . .
C18 C 0.72821(11) 0.25854(7) 0.6088(2) 0.0282(4) Uani 1 1 d . . . . .
H18 H 0.751535 0.230483 0.548043 0.034 Uiso 1 1 calc R U . . .
C19 C 0.72628(12) 0.25391(7) 0.7680(2) 0.0306(4) Uani 1 1 d . . . . .
H19 H 0.748360 0.222717 0.815878 0.037 Uiso 1 1 calc R U . . .
C20 C 0.69236(12) 0.29452(7) 0.8569(2) 0.0284(4) Uani 1 1 d . . . . .
H20 H 0.691037 0.291196 0.965777 0.034 Uiso 1 1 calc R U . . .
C21 C 0.66018(11) 0.34019(6) 0.78736(19) 0.0225(3) Uani 1 1 d . . . . .
H21 H 0.637087 0.368062 0.849074 0.027 Uiso 1 1 calc R U . . .
C22 C 0.64877(10) 0.44303(6) 0.58986(18) 0.0187(3) Uani 1 1 d . . . . .
H22 H 0.615313 0.471720 0.549125 0.022 Uiso 1 1 calc R U . . .
C23 C 0.72492(10) 0.45571(6) 0.68538(18) 0.0196(3) Uani 1 1 d . . . . .
H23 H 0.757581 0.427468 0.730465 0.023 Uiso 1 1 calc R U . . .
C24 C 0.75115(10) 0.50565(6) 0.71270(18) 0.0195(3) Uani 1 1 d . . . . .
H24 H 0.718041 0.534320 0.670983 0.023 Uiso 1 1 calc R U . . .
C25 C 0.83069(10) 0.51669(6) 0.80661(18) 0.0187(3) Uani 1 1 d . . . . .
C26 C 0.92129(10) 0.58437(6) 0.91655(18) 0.0188(3) Uani 1 1 d . . . . .
H26 H 0.968046 0.556649 0.902076 0.023 Uiso 1 1 calc R U . . .
C27 C 0.89745(10) 0.58648(6) 1.08533(19) 0.0198(3) Uani 1 1 d . . . . .
C28 C 0.96116(12) 0.57112(7) 1.1922(2) 0.0274(4) Uani 1 1 d . . . . .
H28 H 1.016685 0.557676 1.157790 0.033 Uiso 1 1 calc R U . . .
C29 C 0.94420(14) 0.57529(9) 1.3492(2) 0.0378(5) Uani 1 1 d . . . . .
H29 H 0.988323 0.564944 1.421366 0.045 Uiso 1 1 calc R U . . .
C30 C 0.86309(15) 0.59450(8) 1.4006(2) 0.0366(4) Uani 1 1 d . . . . .
H30 H 0.852042 0.597854 1.507876 0.044 Uiso 1 1 calc R U . . .
C31 C 0.79810(13) 0.60881(7) 1.2950(2) 0.0316(4) Uani 1 1 d . . . . .
H31 H 0.741965 0.621195 1.329847 0.038 Uiso 1 1 calc R U . . .
C32 C 0.81547(11) 0.60496(7) 1.1378(2) 0.0241(3) Uani 1 1 d . . . . .
H32 H 0.771080 0.615009 1.065757 0.029 Uiso 1 1 calc R U . . .
C33 C 0.95659(10) 0.63642(6) 0.85405(18) 0.0198(3) Uani 1 1 d . . . . .
C34 C 1.02339(12) 0.63467(7) 0.7430(2) 0.0270(4) Uani 1 1 d . . . . .
H34 H 1.042888 0.601398 0.704474 0.032 Uiso 1 1 calc R U . . .
C35 C 1.06167(13) 0.68095(8) 0.6881(2) 0.0336(4) Uani 1 1 d . . . . .
H35 H 1.107400 0.679205 0.612875 0.040 Uiso 1 1 calc R U . . .
C36 C 1.03340(12) 0.72974(7) 0.7427(2) 0.0314(4) Uani 1 1 d . . . . .
H36 H 1.059980 0.761427 0.705573 0.038 Uiso 1 1 calc R U . . .
C37 C 0.96620(12) 0.73217(7) 0.8517(2) 0.0280(4) Uani 1 1 d . . . . .
H37 H 0.946006 0.765556 0.888244 0.034 Uiso 1 1 calc R U . . .
C38 C 0.92827(11) 0.68548(7) 0.9075(2) 0.0231(3) Uani 1 1 d . . . . .
H38 H 0.882617 0.687281 0.982865 0.028 Uiso 1 1 calc R U . . .

loop_
_atom_site_aniso_label
_atom_site_aniso_U_11
_atom_site_aniso_U_22
_atom_site_aniso_U_33
_atom_site_aniso_U_23
_atom_site_aniso_U_13
_atom_site_aniso_U_12
O1 0.0312(7) 0.0327(6) 0.0331(7) -0.0014(6) -0.0105(6) -0.0070(5)
O2 0.0403(8) 0.0559(9) 0.0285(7) 0.0161(6) -0.0165(6) -0.0107(7)
O3 0.0293(6) 0.0242(6) 0.0316(6) -0.0041(5) 0.0072(5) 0.0002(5)
O4 0.0346(7) 0.0196(6) 0.0438(8) 0.0016(5) 0.0166(6) -0.0057(5)
O5 0.0237(6) 0.0190(6) 0.0323(6) -0.0006(5) 0.0036(5) 0.0034(5)
O6 0.0243(6) 0.0295(6) 0.0370(7) 0.0103(5) 0.0066(5) -0.0019(5)
O7 0.0217(5) 0.0188(5) 0.0345(7) 0.0001(5) -0.0076(5) 0.0007(4)
O8 0.0176(5) 0.0172(5) 0.0235(5) -0.0027(4) -0.0048(4) -0.0012(4)
C1 0.0258(8) 0.0264(8) 0.0218(8) 0.0006(7) -0.0040(7) 0.0025(7)
C2 0.0576(15) 0.109(2) 0.0345(12) 0.0240(14) -0.0271(12) -0.0215(16)
C3 0.0261(8) 0.0184(7) 0.0167(7) 0.0030(6) 0.0009(6) -0.0012(6)
C4 0.0483(13) 0.0304(10) 0.110(2) -0.0072(13) 0.0479(15) -0.0158(10)
C5 0.0201(7) 0.0169(7) 0.0192(7) -0.0009(6) -0.0021(6) 0.0009(6)
C6 0.0174(7) 0.0158(7) 0.0179(7) -0.0002(6) -0.0001(6) -0.0003(6)
C7 0.0185(7) 0.0194(7) 0.0187(7) -0.0044(6) -0.0030(6) -0.0005(6)
C8 0.0184(7) 0.0195(7) 0.0199(7) -0.0033(6) -0.0010(6) -0.0015(6)
C9 0.0211(7) 0.0204(8) 0.0306(9) -0.0030(7) 0.0025(7) 0.0006(6)
C10 0.0199(8) 0.0289(9) 0.0325(9) -0.0010(7) 0.0079(7) -0.0004(7)
C11 0.0230(8) 0.0235(8) 0.0228(8) 0.0020(6) 0.0008(7) -0.0059(6)
C12 0.0189(7) 0.0199(7) 0.0294(8) 0.0015(7) -0.0006(7) -0.0001(6)
C13 0.0157(7) 0.0214(7) 0.0257(8) -0.0010(6) 0.0016(6) -0.0021(6)
C14 0.0238(8) 0.0295(9) 0.0427(11) 0.0149(8) -0.0028(8) -0.0052(7)
C15 0.0163(7) 0.0182(7) 0.0166(7) -0.0002(6) 0.0018(6) -0.0001(6)
C16 0.0163(7) 0.0152(7) 0.0223(7) 0.0007(6) -0.0017(6) -0.0043(6)
C17 0.0195(7) 0.0194(8) 0.0243(8) 0.0010(6) -0.0002(6) -0.0005(6)
C18 0.0251(8) 0.0199(8) 0.0395(10) 0.0009(7) -0.0010(8) 0.0023(7)
C19 0.0283(8) 0.0227(8) 0.0409(10) 0.0134(7) -0.0075(8) -0.0018(7)
C20 0.0283(9) 0.0307(9) 0.0263(8) 0.0090(7) -0.0069(7) -0.0087(7)
C21 0.0237(8) 0.0223(8) 0.0216(8) 0.0003(6) -0.0030(6) -0.0047(6)
C22 0.0191(7) 0.0175(7) 0.0195(7) 0.0002(6) -0.0014(6) 0.0010(6)
C23 0.0203(7) 0.0183(7) 0.0200(7) -0.0003(6) 0.0003(6) 0.0005(6)
C24 0.0189(7) 0.0190(7) 0.0205(7) -0.0009(6) -0.0023(6) 0.0012(6)
C25 0.0178(7) 0.0179(7) 0.0205(7) -0.0014(6) 0.0020(6) -0.0005(6)
C26 0.0154(7) 0.0192(7) 0.0217(8) -0.0021(6) -0.0037(6) -0.0016(6)
C27 0.0214(7) 0.0151(7) 0.0228(8) -0.0003(6) -0.0008(6) -0.0055(6)
C28 0.0234(8) 0.0296(8) 0.0292(9) 0.0047(7) -0.0047(7) -0.0048(7)
C29 0.0375(10) 0.0492(12) 0.0268(9) 0.0075(9) -0.0082(8) -0.0075(9)
C30 0.0486(12) 0.0399(11) 0.0213(8) 0.0011(8) 0.0027(9) -0.0107(9)
C31 0.0348(9) 0.0281(9) 0.0319(9) -0.0021(8) 0.0090(8) -0.0038(7)
C32 0.0231(8) 0.0212(8) 0.0281(9) -0.0007(7) -0.0011(7) -0.0015(6)
C33 0.0171(7) 0.0218(7) 0.0207(7) 0.0007(6) -0.0061(6) -0.0029(6)
C34 0.0276(9) 0.0288(8) 0.0245(8) -0.0036(7) 0.0012(7) -0.0025(7)
C35 0.0332(9) 0.0380(10) 0.0297(9) 0.0038(8) 0.0082(8) -0.0066(8)
C36 0.0313(9) 0.0290(9) 0.0339(9) 0.0089(8) -0.0028(8) -0.0095(7)
C37 0.0269(8) 0.0214(8) 0.0357(9) 0.0032(7) -0.0042(7) -0.0016(7)
C38 0.0188(7) 0.0226(8) 0.0279(8) 0.0011(7) -0.0012(7) -0.0014(6)

loop_
_atom_type_symbol
_atom_type_description
_atom_type_scat_dispersion_real
_atom_type_scat_dispersion_imag
_atom_type_scat_source
C C 0.0181 0.0091 'International Tables Vol C Tables 4.2.6.8 and 6.1.1.4'
H H 0.0000 0.0000 'International Tables Vol C Tables 4.2.6.8 and 6.1.1.4'
O O 0.0492 0.0322 'International Tables Vol C Tables 4.2.6.8 and 6.1.1.4'

loop_
_geom_angle_atom_site_label_1
_geom_angle_atom_site_label_2
_geom_angle_atom_site_label_3
_geom_angle
_geom_angle_site_symmetry_1
_geom_angle_site_symmetry_3
_geom_angle_publ_flag
C1 O2 C2 115.67(17) . . ?
C3 O4 C4 114.38(14) . . ?
C11 O6 C14 117.47(13) . . ?
C25 O8 C26 115.05(12) . . ?
O1 C1 O2 125.31(16) . . ?
O1 C1 C5 125.34(15) . . ?
O2 C1 C5 109.34(14) . . ?
O2 C2 H2A 109.5 . . ?
O2 C2 H2B 109.5 . . ?
H2A C2 H2B 109.5 . . ?
O2 C2 H2C 109.5 . . ?
H2A C2 H2C 109.5 . . ?
H2B C2 H2C 109.5 . . ?
O3 C3 O4 124.86(15) . . ?
O3 C3 C5 122.95(14) . . ?
O4 C3 C5 112.15(13) . . ?
O4 C4 H4A 109.5 . . ?
O4 C4 H4B 109.5 . . ?
H4A C4 H4B 109.5 . . ?
O4 C4 H4C 109.5 . . ?
H4A C4 H4C 109.5 . . ?
H4B C4 H4C 109.5 . . ?
C3 C5 C1 108.94(13) . . ?
C3 C5 C6 108.63(12) . . ?
C1 C5 C6 111.10(13) . . ?
C3 C5 H5 109.4 . . ?
C1 C5 H5 109.4 . . ?
C6 C5 H5 109.4 . . ?
C15 C6 C5 112.93(12) . . ?
C15 C6 C7 109.47(12) . . ?
C5 C6 C7 109.32(12) . . ?
C15 C6 H6 108.3 . . ?
C5 C6 H6 108.3 . . ?
C7 C6 H6 108.3 . . ?
O5 C7 C8 121.48(14) . . ?
O5 C7 C6 118.99(14) . . ?
C8 C7 C6 119.47(13) . . ?
C13 C8 C9 117.63(15) . . ?
C13 C8 C7 123.18(14) . . ?
C9 C8 C7 119.16(14) . . ?
C10 C9 C8 121.27(15) . . ?
C10 C9 H9 119.4 . . ?
C8 C9 H9 119.4 . . ?
C9 C10 C11 120.15(15) . . ?
C9 C10 H10 119.9 . . ?
C11 C10 H10 119.9 . . ?
O6 C11 C12 124.42(15) . . ?
O6 C11 C10 115.76(15) . . ?
C12 C11 C10 119.81(15) . . ?
C13 C12 C11 119.32(15) . . ?
C13 C12 H12 120.3 . . ?
C11 C12 H12 120.3 . . ?
C12 C13 C8 121.76(15) . . ?
C12 C13 H13 119.1 . . ?
C8 C13 H13 119.1 . . ?
O6 C14 H14A 109.5 . . ?
O6 C14 H14B 109.5 . . ?
H14A C14 H14B 109.5 . . ?
O6 C14 H14C 109.5 . . ?
H14A C14 H14C 109.5 . . ?
H14B C14 H14C 109.5 . . ?
C22 C15 C16 122.46(14) . . ?
C22 C15 C6 121.24(14) . . ?
C16 C15 C6 116.29(13) . . ?
C21 C16 C17 119.05(15) . . ?
C21 C16 C15 119.62(15) . . ?
C17 C16 C15 121.25(14) . . ?
C18 C17 C16 120.03(16) . . ?
C18 C17 H17 120.0 . . ?
C16 C17 H17 120.0 . . ?
C19 C18 C17 120.19(17) . . ?
C19 C18 H18 119.9 . . ?
C17 C18 H18 119.9 . . ?
C20 C19 C18 120.16(17) . . ?
C20 C19 H19 119.9 . . ?
C18 C19 H19 119.9 . . ?
C19 C20 C21 120.10(17) . . ?
C19 C20 H20 119.9 . . ?
C21 C20 H20 119.9 . . ?
C20 C21 C16 120.47(16) . . ?
C20 C21 H21 119.8 . . ?
C16 C21 H21 119.8 . . ?
C15 C22 C23 124.76(14) . . ?
C15 C22 H22 117.6 . . ?
C23 C22 H22 117.6 . . ?
C24 C23 C22 122.75(14) . . ?
C24 C23 H23 118.6 . . ?
C22 C23 H23 118.6 . . ?
C23 C24 C25 120.93(14) . . ?
C23 C24 H24 119.5 . . ?
C25 C24 H24 119.5 . . ?
O7 C25 O8 123.51(14) . . ?
O7 C25 C24 125.29(14) . . ?
O8 C25 C24 111.20(13) . . ?
O8 C26 C27 110.64(12) . . ?
O8 C26 C33 107.61(12) . . ?
C27 C26 C33 113.60(13) . . ?
O8 C26 H26 108.3 . . ?
C27 C26 H26 108.3 . . ?
C33 C26 H26 108.3 . . ?
C28 C27 C32 119.00(16) . . ?
C28 C27 C26 118.35(15) . . ?
C32 C27 C26 122.61(15) . . ?
C27 C28 C29 120.47(18) . . ?
C27 C28 H28 119.8 . . ?
C29 C28 H28 119.8 . . ?
C30 C29 C28 120.25(19) . . ?
C30 C29 H29 119.9 . . ?
C28 C29 H29 119.9 . . ?
C29 C30 C31 119.84(18) . . ?
C29 C30 H30 120.1 . . ?
C31 C30 H30 120.1 . . ?
C30 C31 C32 119.80(18) . . ?
C30 C31 H31 120.1 . . ?
C32 C31 H31 120.1 . . ?
C31 C32 C27 120.62(17) . . ?
C31 C32 H32 119.7 . . ?
C27 C32 H32 119.7 . . ?
C38 C33 C34 118.75(15) . . ?
C38 C33 C26 122.96(15) . . ?
C34 C33 C26 118.23(14) . . ?
C35 C34 C33 120.74(16) . . ?
C35 C34 H34 119.6 . . ?
C33 C34 H34 119.6 . . ?
C36 C35 C34 120.17(17) . . ?
C36 C35 H35 119.9 . . ?
C34 C35 H35 119.9 . . ?
C35 C36 C37 119.78(17) . . ?
C35 C36 H36 120.1 . . ?
C37 C36 H36 120.1 . . ?
C36 C37 C38 119.89(17) . . ?
C36 C37 H37 120.1 . . ?
C38 C37 H37 120.1 . . ?
C33 C38 C37 120.67(16) . . ?
C33 C38 H38 119.7 . . ?
C37 C38 H38 119.7 . . ?

loop_
_geom_bond_atom_site_label_1
_geom_bond_atom_site_label_2
_geom_bond_distance
_geom_bond_site_symmetry_2
_geom_bond_publ_flag
O1 C1 1.202(2) . ?
O2 C1 1.331(2) . ?
O2 C2 1.449(3) . ?
O3 C3 1.205(2) . ?
O4 C3 1.3262(19) . ?
O4 C4 1.451(2) . ?
O5 C7 1.223(2) . ?
O6 C11 1.348(2) . ?
O6 C14 1.431(2) . ?
O7 C25 1.212(2) . ?
O8 C25 1.3558(19) . ?
O8 C26 1.4697(18) . ?
C1 C5 1.522(2) . ?
C2 H2A 0.9800 . ?
C2 H2B 0.9800 . ?
C2 H2C 0.9800 . ?
C3 C5 1.517(2) . ?
C4 H4A 0.9800 . ?
C4 H4B 0.9800 . ?
C4 H4C 0.9800 . ?
C5 C6 1.533(2) . ?
C5 H5 1.0000 . ?
C6 C15 1.531(2) . ?
C6 C7 1.543(2) . ?
C6 H6 1.0000 . ?
C7 C8 1.475(2) . ?
C8 C13 1.399(2) . ?
C8 C9 1.404(2) . ?
C9 C10 1.372(2) . ?
C9 H9 0.9500 . ?
C10 C11 1.400(2) . ?
C10 H10 0.9500 . ?
C11 C12 1.391(2) . ?
C12 C13 1.386(2) . ?
C12 H12 0.9500 . ?
C13 H13 0.9500 . ?
C14 H14A 0.9800 . ?
C14 H14B 0.9800 . ?
C14 H14C 0.9800 . ?
C15 C22 1.353(2) . ?
C15 C16 1.486(2) . ?
C16 C21 1.397(2) . ?
C16 C17 1.399(2) . ?
C17 C18 1.391(2) . ?
C17 H17 0.9500 . ?
C18 C19 1.388(3) . ?
C18 H18 0.9500 . ?
C19 C20 1.381(3) . ?
C19 H19 0.9500 . ?
C20 C21 1.388(2) . ?
C20 H20 0.9500 . ?
C21 H21 0.9500 . ?
C22 C23 1.451(2) . ?
C22 H22 0.9500 . ?
C23 C24 1.341(2) . ?
C23 H23 0.9500 . ?
C24 C25 1.475(2) . ?
C24 H24 0.9500 . ?
C26 C27 1.510(2) . ?
C26 C33 1.517(2) . ?
C26 H26 1.0000 . ?
C27 C28 1.389(2) . ?
C27 C32 1.396(2) . ?
C28 C29 1.391(3) . ?
C28 H28 0.9500 . ?
C29 C30 1.387(3) . ?
C29 H29 0.9500 . ?
C30 C31 1.389(3) . ?
C30 H30 0.9500 . ?
C31 C32 1.394(3) . ?
C31 H31 0.9500 . ?
C32 H32 0.9500 . ?
C33 C38 1.389(2) . ?
C33 C34 1.394(2) . ?
C34 C35 1.386(3) . ?
C34 H34 0.9500 . ?
C35 C36 1.386(3) . ?
C35 H35 0.9500 . ?
C36 C37 1.386(3) . ?
C36 H36 0.9500 . ?
C37 C38 1.396(2) . ?
C37 H37 0.9500 . ?
C38 H38 0.9500 . ?

loop_
_geom_torsion_atom_site_label_1
_geom_torsion_atom_site_label_2
_geom_torsion_atom_site_label_3
_geom_torsion_atom_site_label_4
_geom_torsion
_geom_torsion_site_symmetry_1
_geom_torsion_site_symmetry_2
_geom_torsion_site_symmetry_3
_geom_torsion_site_symmetry_4
_geom_torsion_publ_flag
C2 O2 C1 O1 1.5(3) . . . . ?
C2 O2 C1 C5 -178.9(2) . . . . ?
C4 O4 C3 O3 -6.2(3) . . . . ?
C4 O4 C3 C5 171.6(2) . . . . ?
O3 C3 C5 C1 -60.99(19) . . . . ?
O4 C3 C5 C1 121.11(15) . . . . ?
O3 C3 C5 C6 60.16(19) . . . . ?
O4 C3 C5 C6 -117.74(15) . . . . ?
O1 C1 C5 C3 125.67(18) . . . . ?
O2 C1 C5 C3 -53.99(18) . . . . ?
O1 C1 C5 C6 6.0(2) . . . . ?
O2 C1 C5 C6 -173.62(14) . . . . ?
C3 C5 C6 C15 54.03(16) . . . . ?
C1 C5 C6 C15 173.84(13) . . . . ?
C3 C5 C6 C7 176.15(12) . . . . ?
C1 C5 C6 C7 -64.03(16) . . . . ?
C15 C6 C7 O5 91.52(17) . . . . ?
C5 C6 C7 O5 -32.67(19) . . . . ?
C15 C6 C7 C8 -85.76(16) . . . . ?
C5 C6 C7 C8 150.05(14) . . . . ?
O5 C7 C8 C13 -172.90(15) . . . . ?
C6 C7 C8 C13 4.3(2) . . . . ?
O5 C7 C8 C9 5.4(2) . . . . ?
C6 C7 C8 C9 -177.43(14) . . . . ?
C13 C8 C9 C10 1.4(2) . . . . ?
C7 C8 C9 C10 -176.96(16) . . . . ?
C8 C9 C10 C11 0.8(3) . . . . ?
C14 O6 C11 C12 6.6(2) . . . . ?
C14 O6 C11 C10 -174.78(16) . . . . ?
C9 C10 C11 O6 179.27(16) . . . . ?
C9 C10 C11 C12 -2.0(3) . . . . ?
O6 C11 C12 C13 179.62(16) . . . . ?
C10 C11 C12 C13 1.0(3) . . . . ?
C11 C12 C13 C8 1.2(3) . . . . ?
C9 C8 C13 C12 -2.4(2) . . . . ?
C7 C8 C13 C12 175.87(15) . . . . ?
C5 C6 C15 C22 37.4(2) . . . . ?
C7 C6 C15 C22 -84.60(17) . . . . ?
C5 C6 C15 C16 -143.93(14) . . . . ?
C7 C6 C15 C16 94.03(15) . . . . ?
C22 C15 C16 C21 57.1(2) . . . . ?
C6 C15 C16 C21 -121.49(15) . . . . ?
C22 C15 C16 C17 -126.25(17) . . . . ?
C6 C15 C16 C17 55.1(2) . . . . ?
C21 C16 C17 C18 0.3(2) . . . . ?
C15 C16 C17 C18 -176.39(15) . . . . ?
C16 C17 C18 C19 -0.2(3) . . . . ?
C17 C18 C19 C20 0.1(3) . . . . ?
C18 C19 C20 C21 -0.1(3) . . . . ?
C19 C20 C21 C16 0.2(2) . . . . ?
C17 C16 C21 C20 -0.3(2) . . . . ?
C15 C16 C21 C20 176.43(14) . . . . ?
C16 C15 C22 C23 8.1(2) . . . . ?
C6 C15 C22 C23 -173.40(14) . . . . ?
C15 C22 C23 C24 177.42(16) . . . . ?
C22 C23 C24 C25 -178.06(14) . . . . ?
C26 O8 C25 O7 0.0(2) . . . . ?
C26 O8 C25 C24 179.73(12) . . . . ?
C23 C24 C25 O7 1.7(3) . . . . ?
C23 C24 C25 O8 -178.06(15) . . . . ?
C25 O8 C26 C27 -87.15(16) . . . . ?
C25 O8 C26 C33 148.22(13) . . . . ?
O8 C26 C27 C28 145.39(14) . . . . ?
C33 C26 C27 C28 -93.46(17) . . . . ?
O8 C26 C27 C32 -37.0(2) . . . . ?
C33 C26 C27 C32 84.19(19) . . . . ?
C32 C27 C28 C29 -1.5(3) . . . . ?
C26 C27 C28 C29 176.23(17) . . . . ?
C27 C28 C29 C30 0.5(3) . . . . ?
C28 C29 C30 C31 1.0(3) . . . . ?
C29 C30 C31 C32 -1.5(3) . . . . ?
C30 C31 C32 C27 0.4(3) . . . . ?
C28 C27 C32 C31 1.0(2) . . . . ?
C26 C27 C32 C31 -176.59(15) . . . . ?
O8 C26 C33 C38 90.07(17) . . . . ?
C27 C26 C33 C38 -32.8(2) . . . . ?
O8 C26 C33 C34 -92.96(16) . . . . ?
C27 C26 C33 C34 144.20(15) . . . . ?
C38 C33 C34 C35 0.8(3) . . . . ?
C26 C33 C34 C35 -176.33(16) . . . . ?
C33 C34 C35 C36 -0.4(3) . . . . ?
C34 C35 C36 C37 -0.5(3) . . . . ?
C35 C36 C37 C38 0.9(3) . . . . ?
C34 C33 C38 C37 -0.3(2) . . . . ?
C26 C33 C38 C37 176.68(15) . . . . ?
C36 C37 C38 C33 -0.6(3) . . . . ?
